data_4061128
_journal_name_full Organometallics
_journal_paper_doi 10.1021/om049520j
_journal_year 2004
_chemical_formula_moiety 'C52 H78 B2 Mg2 O4'
_chemical_formula_sum 'C52 H78 B2 Mg2 O4'
_chemical_formula_weight 837.38
_space_group_IT_number 2
_symmetry_cell_setting triclinic
_symmetry_Int_Tables_number 2
_symmetry_space_group_name_Hall '-P 1'
_symmetry_space_group_name_H-M 'P -1'
_cell_angle_alpha 111.292(2)
_cell_angle_beta 94.887(2)
_cell_angle_gamma 111.725(2)
_cell_formula_units_Z 1
_cell_length_a 10.2085(5)
_cell_length_b 11.3243(6)
_cell_length_c 12.9560(7)
_cell_measurement_temperature 173(2)
_cell_measurement_wavelength 0.71073
_cell_volume 1253.99(11)
_diffrn_ambient_temperature 173(2)
_exptl_crystal_density_diffrn 1.109
_cod_database_code 4061128

loop_
_symmetry_equiv_pos_as_xyz
'x, y, z'
'-x, -y, -z'

loop_
_atom_site_label
_atom_site_type_symbol
_atom_site_fract_x
_atom_site_fract_y
_atom_site_fract_z
_atom_site_U_iso_or_equiv
_atom_site_adp_type
_atom_site_occupancy
_atom_site_symmetry_multiplicity
_atom_site_calc_flag
_atom_site_refinement_flags
_atom_site_disorder_assembly
_atom_site_disorder_group
Mg Mg 0.89864(8) 0.56051(8) 0.04278(6) 0.0296(2) Uani 1 1 d . . .
B B 1.0448(3) 0.4697(3) 0.1958(2) 0.0272(6) Uani 1 1 d . . .
O1 O 1.02875(15) 0.48856(15) 0.09885(12) 0.0276(4) Uani 1 1 d . . .
O2 O 0.68661(16) 0.42791(17) 0.01740(13) 0.0370(4) Uani 1 1 d . . .
C1 C 1.2065(2) 0.5327(2) 0.27299(18) 0.0295(5) Uani 1 1 d . . .
C2 C 1.2969(2) 0.6789(2) 0.32472(19) 0.0323(5) Uani 1 1 d . . .
C3 C 1.4412(3) 0.7298(3) 0.38353(19) 0.0365(6) Uani 1 1 d . . .
H3 H 1.5002 0.8284 0.4184 0.044 Uiso 1 1 calc R . .
C4 C 1.5016(3) 0.6418(3) 0.3930(2) 0.0388(6) Uani 1 1 d . . .
C5 C 1.4120(3) 0.4986(3) 0.3444(2) 0.0386(6) Uani 1 1 d . . .
H5 H 1.4508 0.4365 0.3508 0.046 Uiso 1 1 calc R . .
C6 C 1.2663(2) 0.4434(3) 0.28609(19) 0.0330(5) Uani 1 1 d . . .
C7 C 1.2417(3) 0.7847(2) 0.3223(2) 0.0389(6) Uani 1 1 d . . .
H7A H 1.2184 0.8251 0.3951 0.058 Uiso 1 1 calc R . .
H7B H 1.1538 0.738 0.2594 0.058 Uiso 1 1 calc R . .
H7C H 1.3169 0.8596 0.3109 0.058 Uiso 1 1 calc R . .
C8 C 1.6599(3) 0.6986(3) 0.4539(2) 0.0521(7) Uani 1 1 d . . .
H8A H 1.6682 0.647 0.4987 0.078 Uiso 1 1 calc R . .
H8B H 1.6965 0.7985 0.5052 0.078 Uiso 1 1 calc R . .
H8C H 1.7174 0.6871 0.3973 0.078 Uiso 1 1 calc R . .
C9 C 1.1759(3) 0.2865(3) 0.2353(2) 0.0445(6) Uani 1 1 d . . .
H9A H 1.2309 0.2431 0.2611 0.067 Uiso 1 1 calc R . .
H9B H 1.1527 0.2486 0.1516 0.067 Uiso 1 1 calc R . .
H9C H 1.0853 0.266 0.2603 0.067 Uiso 1 1 calc R . .
C10 C 0.9027(2) 0.3828(2) 0.22750(18) 0.0281(5) Uani 1 1 d . . .
C11 C 0.8037(2) 0.2452(2) 0.14884(19) 0.0318(5) Uani 1 1 d . . .
C12 C 0.6791(3) 0.1716(2) 0.1763(2) 0.0356(6) Uani 1 1 d . . .
H12 H 0.6144 0.0788 0.1223 0.043 Uiso 1 1 calc R . .
C13 C 0.6462(3) 0.2286(3) 0.2791(2) 0.0353(6) Uani 1 1 d . . .
C14 C 0.7425(2) 0.3638(3) 0.35634(19) 0.0336(5) Uani 1 1 d . . .
H14 H 0.7218 0.4052 0.4273 0.04 Uiso 1 1 calc R . .
C15 C 0.8692(2) 0.4408(2) 0.33289(18) 0.0289(5) Uani 1 1 d . . .
C16 C 0.8281(3) 0.1692(3) 0.0348(2) 0.0446(7) Uani 1 1 d . . .
H16A H 0.8164 0.2128 -0.0161 0.067 Uiso 1 1 calc R . .
H16B H 0.7569 0.0703 0.0002 0.067 Uiso 1 1 calc R . .
H16C H 0.9269 0.1751 0.0464 0.067 Uiso 1 1 calc R . .
C17 C 0.5103(3) 0.1443(3) 0.3050(2) 0.0497(7) Uani 1 1 d . . .
H17A H 0.5325 0.0905 0.3427 0.075 Uiso 1 1 calc R . .
H17B H 0.4344 0.0796 0.2334 0.075 Uiso 1 1 calc R . .
H17C H 0.4758 0.2081 0.3557 0.075 Uiso 1 1 calc R . .
C18 C 0.9661(3) 0.5885(2) 0.42085(19) 0.0351(6) Uani 1 1 d . . .
H18A H 0.9582 0.6557 0.3926 0.053 Uiso 1 1 calc R . .
H18B H 1.0674 0.6015 0.4345 0.053 Uiso 1 1 calc R . .
H18C H 0.9357 0.6045 0.4925 0.053 Uiso 1 1 calc R . .
C19 C 0.5889(3) 0.3060(3) -0.0858(2) 0.0520(7) Uani 1 1 d . . .
H19A H 0.6403 0.2505 -0.1242 0.062 Uiso 1 1 calc R . .
H19B H 0.5487 0.3346 -0.1399 0.062 Uiso 1 1 calc R . .
C20 C 0.4706(3) 0.2230(3) -0.0458(2) 0.0544(8) Uani 1 1 d . . .
H20A H 0.4985 0.1608 -0.0208 0.065 Uiso 1 1 calc R . .
H20B H 0.3784 0.1653 -0.1068 0.065 Uiso 1 1 calc R . .
C21 C 0.4563(3) 0.3347(3) 0.0532(2) 0.0467(7) Uani 1 1 d . . .
H21A H 0.4121 0.2972 0.1063 0.056 Uiso 1 1 calc R . .
H21B H 0.3965 0.3747 0.0264 0.056 Uiso 1 1 calc R . .
C22 C 0.6117(2) 0.4428(3) 0.1096(2) 0.0356(6) Uani 1 1 d . . .
H22A H 0.6169 0.5385 0.1445 0.043 Uiso 1 1 calc R . .
H22B H 0.656 0.4248 0.1699 0.043 Uiso 1 1 calc R . .
C23 C 0.9278(3) 0.7718(3) 0.1326(2) 0.0380(6) Uani 1 1 d . . .
H23A H 1.0343 0.8311 0.156 0.046 Uiso 1 1 calc R . .
H23B H 0.8867 0.7953 0.0749 0.046 Uiso 1 1 calc R . .
C24 C 0.8713(3) 0.8247(3) 0.2373(2) 0.0408(6) Uani 1 1 d . . .
H24A H 0.9126 0.8055 0.298 0.049 Uiso 1 1 calc R . .
H24B H 0.7641 0.7703 0.2163 0.049 Uiso 1 1 calc R . .
C25 C 0.9075(3) 0.9810(3) 0.2861(2) 0.0472(7) Uani 1 1 d . . .
H25A H 1.0146 1.0358 0.3152 0.057 Uiso 1 1 calc R . .
H25B H 0.8757 1.0024 0.2235 0.057 Uiso 1 1 calc R . .
C26 C 0.8375(4) 1.0287(3) 0.3818(3) 0.0693(10) Uani 1 1 d . . .
H26A H 0.8658 1.1296 0.4086 0.104 Uiso 1 1 calc R . .
H26B H 0.8701 1.0104 0.4453 0.104 Uiso 1 1 calc R . .
H26C H 0.7312 0.9771 0.3535 0.104 Uiso 1 1 calc R . .

loop_
_atom_site_aniso_label
_atom_site_aniso_U_11
_atom_site_aniso_U_22
_atom_site_aniso_U_33
_atom_site_aniso_U_23
_atom_site_aniso_U_13
_atom_site_aniso_U_12
Mg 0.0307(4) 0.0362(4) 0.0276(4) 0.0163(3) 0.0111(3) 0.0168(3)
B 0.0339(14) 0.0266(13) 0.0230(13) 0.0098(11) 0.0084(11) 0.0156(11)
O1 0.0299(8) 0.0316(8) 0.0243(8) 0.0145(7) 0.0081(6) 0.0136(7)
O2 0.0323(9) 0.0462(10) 0.0302(9) 0.0148(8) 0.0116(7) 0.0153(8)
C1 0.0309(12) 0.0388(13) 0.0241(11) 0.0183(10) 0.0111(10) 0.0147(10)
C2 0.0314(12) 0.0421(14) 0.0260(12) 0.0188(11) 0.0105(10) 0.0135(11)
C3 0.0317(13) 0.0439(14) 0.0283(13) 0.0170(11) 0.0070(10) 0.0091(11)
C4 0.0299(13) 0.0581(17) 0.0287(13) 0.0234(12) 0.0102(10) 0.0140(12)
C5 0.0348(13) 0.0557(17) 0.0381(14) 0.0287(13) 0.0138(11) 0.0230(13)
C6 0.0325(12) 0.0449(14) 0.0302(12) 0.0228(11) 0.0128(10) 0.0181(11)
C7 0.0395(14) 0.0328(13) 0.0376(14) 0.0130(11) 0.0081(11) 0.0109(11)
C8 0.0315(14) 0.078(2) 0.0485(17) 0.0348(16) 0.0096(12) 0.0182(14)
C9 0.0418(15) 0.0434(15) 0.0578(17) 0.0296(14) 0.0107(13) 0.0207(12)
C10 0.0299(12) 0.0323(12) 0.0259(12) 0.0159(10) 0.0058(10) 0.0142(10)
C11 0.0333(13) 0.0352(13) 0.0289(12) 0.0167(11) 0.0082(10) 0.0138(11)
C12 0.0362(13) 0.0314(13) 0.0329(13) 0.0141(11) 0.0056(11) 0.0083(11)
C13 0.0360(13) 0.0396(14) 0.0359(13) 0.0235(12) 0.0115(11) 0.0142(11)
C14 0.0343(13) 0.0436(14) 0.0268(12) 0.0193(11) 0.0108(10) 0.0161(11)
C15 0.0301(12) 0.0353(13) 0.0249(12) 0.0163(10) 0.0061(10) 0.0145(10)
C16 0.0461(15) 0.0384(14) 0.0356(14) 0.0094(12) 0.0138(12) 0.0099(12)
C17 0.0431(15) 0.0500(16) 0.0513(17) 0.0270(14) 0.0197(13) 0.0083(13)
C18 0.0353(13) 0.0399(14) 0.0270(12) 0.0130(11) 0.0086(10) 0.0143(11)
C19 0.0486(16) 0.0577(18) 0.0337(15) 0.0039(13) 0.0083(12) 0.0224(14)
C20 0.0476(16) 0.0413(16) 0.0532(18) 0.0142(14) -0.0025(14) 0.0070(13)
C21 0.0339(14) 0.0540(17) 0.0458(16) 0.0222(14) 0.0132(12) 0.0109(12)
C22 0.0371(13) 0.0398(14) 0.0344(13) 0.0178(11) 0.0166(11) 0.0175(11)
C23 0.0420(14) 0.0427(14) 0.0361(14) 0.0192(12) 0.0133(11) 0.0223(12)
C24 0.0459(15) 0.0377(14) 0.0403(14) 0.0168(12) 0.0160(12) 0.0185(12)
C25 0.0513(16) 0.0344(14) 0.0480(16) 0.0133(13) 0.0158(13) 0.0139(12)
C26 0.090(2) 0.0439(17) 0.066(2) 0.0101(16) 0.0331(19) 0.0305(17)

loop_
_geom_bond_atom_site_label_1
_geom_bond_atom_site_label_2
_geom_bond_distance
_geom_bond_site_symmetry_2
_geom_bond_publ_flag
Mg O1 2.0053(16) 2_765 ?
Mg O1 2.0056(16) . ?
Mg O2 2.0401(17) . ?
Mg C23 2.135(3) . ?
B O1 1.356(3) . ?
B C1 1.601(3) . ?
B C10 1.606(3) . ?
O2 C19 1.449(3) . ?
O2 C22 1.464(3) . ?
C1 C6 1.410(3) . ?
C1 C2 1.414(3) . ?
C2 C3 1.394(3) . ?
C2 C7 1.510(3) . ?
C3 C4 1.386(4) . ?
C4 C5 1.387(4) . ?
C4 C8 1.514(3) . ?
C5 C6 1.397(3) . ?
C6 C9 1.508(3) . ?
C10 C11 1.412(3) . ?
C10 C15 1.417(3) . ?
C11 C12 1.395(3) . ?
C11 C16 1.511(3) . ?
C12 C13 1.384(3) . ?
C13 C14 1.385(3) . ?
C13 C17 1.510(3) . ?
C14 C15 1.397(3) . ?
C15 C18 1.508(3) . ?
C19 C20 1.494(4) . ?
C20 C21 1.503(4) . ?
C21 C22 1.505(3) . ?
C23 C24 1.527(3) . ?
C24 C25 1.528(3) . ?
C25 C26 1.513(4) . ?
